data_1549582
loop_
_publ_author_name
'Riel, Asia Marie S.'
'Decato, Daniel A.'
'Sun, Jiyu'
'Massena, Casey J.'
'Jessop, Morly J.'
'Berryman, Orion B.'

_publ_section_title
;
 The intramolecular hydrogen bonded-halogen bond: a new strategy for
 preorganization and enhanced binding.
;
_journal_issue 26
_journal_name_full 'Chemical science'
_journal_page_first 5828
_journal_page_last 5836
_journal_paper_doi 10.1039/c8sc01973h
_journal_volume 9
_journal_year 2018
_chemical_formula_moiety 'C36 H44 F I2 N3, 2(I)'
_chemical_formula_sum 'C36 H44 F I4 N3'
_chemical_formula_weight 1045.34
_space_group_crystal_system monoclinic
_space_group_IT_number 14
_space_group_name_Hall '-P 2ybc'
_space_group_name_H-M_alt 'P 1 21/c 1'
_symmetry_space_group_name_Hall '-P 2ybc'
_symmetry_space_group_name_H-M 'P 1 21/c 1'
_atom_sites_solution_hydrogens mixed
_atom_sites_solution_primary dual
_audit_creation_date 2017-11-21
_audit_creation_method
;
Olex2 1.2
(compiled 2017.08.10 svn.r3458 for OlexSys, GUI svn.r5381)
;
_audit_update_record
;
2018-02-22 deposited with the CCDC.
2018-06-13 downloaded from the CCDC.
;
_cell_angle_alpha 90
_cell_angle_beta 111.458(4)
_cell_angle_gamma 90
_cell_formula_units_Z 4
_cell_length_a 17.086(3)
_cell_length_b 18.092(3)
_cell_length_c 13.3174(18)
_cell_measurement_reflns_used 9280
_cell_measurement_temperature 100.0
_cell_measurement_theta_max 24.857
_cell_measurement_theta_min 3.261
_cell_volume 3831.3(11)
_computing_cell_refinement 'SAINT v8.34A (Bruker, 2013)'
_computing_data_collection 'APEX2 (Bruker-AXS, 2007)'
_computing_data_reduction 'SAINT v8.34A (Bruker, 2013)'
_computing_molecular_graphics 'Olex2 (Dolomanov et al., 2009)'
_computing_publication_material 'Olex2 (Dolomanov et al., 2009)'
_computing_structure_refinement 'ShelXL (Sheldrick, 2015)'
_computing_structure_solution 'ShelXT (Sheldrick, 2015)'
_diffrn_ambient_temperature 100.0
_diffrn_detector 'Bruker Photon-100 area detector'
_diffrn_detector_area_resol_mean 10.5
_diffrn_detector_type 'CMOS area detector'
_diffrn_measured_fraction_theta_full 0.997
_diffrn_measured_fraction_theta_max 0.997
_diffrn_measurement_device 'Fixed Chi Three-Circle Diffractometer'
_diffrn_measurement_device_type 'Bruker D8 VENTURE Duo'
_diffrn_measurement_method '\w and \f scans'
_diffrn_radiation_monochromator 'TRIUMPH graphite'
_diffrn_radiation_probe x-ray
_diffrn_radiation_type MoK\a
_diffrn_radiation_wavelength 0.71073
_diffrn_reflns_av_R_equivalents 0.0972
_diffrn_reflns_av_unetI/netI 0.0338
_diffrn_reflns_Laue_measured_fraction_full 0.997
_diffrn_reflns_Laue_measured_fraction_max 0.997
_diffrn_reflns_limit_h_max 20
_diffrn_reflns_limit_h_min -20
_diffrn_reflns_limit_k_max 21
_diffrn_reflns_limit_k_min -21
_diffrn_reflns_limit_l_max 15
_diffrn_reflns_limit_l_min -15
_diffrn_reflns_number 145488
_diffrn_reflns_point_group_measured_fraction_full 0.997
_diffrn_reflns_point_group_measured_fraction_max 0.997
_diffrn_reflns_theta_full 25.133
_diffrn_reflns_theta_max 25.133
_diffrn_reflns_theta_min 3.060
_diffrn_source 'sealed tube'
_diffrn_source_type fine-focus
_diffrn_standards_number 0
_exptl_absorpt_coefficient_mu 3.286
_exptl_absorpt_correction_T_max 0.0912
_exptl_absorpt_correction_T_min 0.0532
_exptl_absorpt_correction_type multi-scan
_exptl_absorpt_process_details
'SADABS-2014/4 (Bruker,2014/4) was used for absorption correction. wR2(int) was 0.1133 before and 0.0959 after correction. The Ratio of minimum to maximum transmission is 0.5833. The \l/2 correction factor is 0.00150.'
_exptl_crystal_colour red
_exptl_crystal_density_diffrn 1.812
_exptl_crystal_description plate
_exptl_crystal_F_000 2008
_exptl_crystal_size_max 0.38
_exptl_crystal_size_mid 0.14
_exptl_crystal_size_min 0.01
_refine_diff_density_max 1.318
_refine_diff_density_min -1.542
_refine_diff_density_rms 0.154
_refine_ls_extinction_method none
_refine_ls_goodness_of_fit_ref 1.149
_refine_ls_hydrogen_treatment mixed
_refine_ls_matrix_type full
_refine_ls_number_parameters 471
_refine_ls_number_reflns 6814
_refine_ls_number_restraints 145
_refine_ls_restrained_S_all 1.143
_refine_ls_R_factor_all 0.0684
_refine_ls_R_factor_gt 0.0465
_refine_ls_shift/su_max 0.001
_refine_ls_shift/su_mean 0.000
_refine_ls_structure_factor_coef Fsqd
_refine_ls_weighting_details 'w=1/[\s^2^(Fo^2^)+(0.0452P)^2^+28.7820P] where P=(Fo^2^+2Fc^2^)/3'
_refine_ls_weighting_scheme calc
_refine_ls_wR_factor_gt 0.1124
_refine_ls_wR_factor_ref 0.1247
_reflns_Friedel_coverage 0.000
_reflns_number_gt 5271
_reflns_number_total 6814
_reflns_threshold_expression 'I > 2\s(I)'
_cod_data_source_file c8sc01973h2.cif
_cod_data_source_block umt_ob24a
_cod_depositor_comments
;
The following automatic conversions were performed:

'_diffrn_radiation_probe' value 'X-ray' changed to 'x-ray' according
to
/home/data/users/saulius/crontab/automatic-downloads/rss-feeds/RSC/lib/dictionaries/cif_core.dic
dictionary named 'cif_core.dic' version 2.4.2 from 2011-04-26.

Automatic conversion script
Id: cif_fix_values 4973 2017-02-22 13:04:09Z antanas 

 Adding full bibliography for 1549577--1549583.cif.
;
_cod_original_cell_volume 3831.4(9)
_cod_database_code 1549582
_shelx_shelxl_version_number 2014/7
_shelx_space_group_comment
;
The symmetry employed for this shelxl refinement is uniquely defined
by the following loop, which should always be used as a source of
symmetry information in preference to the above space-group names.
They are only intended as comments.
;
_shelx_estimated_absorpt_t_max 0.968
_shelx_estimated_absorpt_t_min 0.368
_olex2_refinement_description
;
1. Fixed Uiso
 At 1.2 times of:
  All C(H) groups, All C(H,H) groups, All C(H,H,H,H) groups, All N(H,H) groups
 At 1.5 times of:
  All C(H,H,H) groups
2. Restrained distances
 N2-H2B = N2-H2A
 0.87 with sigma of 0.02
 C31-C30 \\sim C31B-C30
 with sigma of 0.02
 C32-C31 \\sim C32B-C31B
 with sigma of 0.02
 C33-C32 \\sim C32B-C33B
 with sigma of 0.02
 C33-C34 \\sim C33B-C34
 with sigma of 0.02
 C35-C36 \\sim C35B-C36B
 with sigma of 0.02
3. Rigid body (RIGU) restrains
 C29, C30, C31, C32, C33, C34, C35, C36, C31B, C32B, C33B, C35B, C36B
 with sigma for 1-2 distances of 0.004 and sigma for 1-3 distances of 0.004
 N1, C21, C21B, C22B, C22, C23, C24, C25, C26, C27, C28
 with sigma for 1-2 distances of 0.004 and sigma for 1-3 distances of 0.004
4. Others
 Sof(H23C)=Sof(H23D)=Sof(C21B)=Sof(H21C)=Sof(H21D)=Sof(C22B)=Sof(H22C)=
 Sof(H22D)=1-FVAR(1)
 Sof(C21)=Sof(H21A)=Sof(H21B)=Sof(C22)=Sof(H22A)=Sof(H22B)=Sof(H23A)=Sof(H23B)=
 FVAR(1)
 Sof(H30C)=Sof(H30D)=Sof(H34C)=Sof(H34D)=Sof(C31B)=Sof(H31C)=Sof(H31D)=
 Sof(C32B)=Sof(H32C)=Sof(H32D)=Sof(C33B)=Sof(H33C)=Sof(H33D)=Sof(C35B)=
 Sof(H35C)=Sof(H35D)=Sof(C36B)=Sof(H36D)=Sof(H36E)=Sof(H36F)=1-FVAR(2)
 Sof(H30A)=Sof(H30B)=Sof(C31)=Sof(H31A)=Sof(H31B)=Sof(C32)=Sof(H32A)=Sof(H32B)=
 Sof(C33)=Sof(H33A)=Sof(H33B)=Sof(H34A)=Sof(H34B)=Sof(C35)=Sof(H35A)=Sof(H35B)=
 Sof(C36)=Sof(H36A)=Sof(H36B)=Sof(H36C)=FVAR(2)
5.a Secondary CH2 refined with riding coordinates:
 C21(H21A,H21B), C22(H22A,H22B), C23(H23A,H23B), C23(H23C,H23D), C24(H24A,
 H24B), C25(H25A,H25B), C26(H26A,H26B), C27(H27A,H27B), C29(H29A,H29B),
 C30(H30A,H30B), C30(H30C,H30D), C31(H31A,H31B), C32(H32A,H32B), C33(H33A,H33B),
  C34(H34A,H34B), C34(H34C,H34D), C35(H35A,H35B), C21B(H21C,H21D), C22B(H22C,
 H22D), C31B(H31C,H31D), C32B(H32C,H32D), C33B(H33C,H33D), C35B(H35C,H35D)
5.b Aromatic/amide H refined with riding coordinates:
 C1(H1), C2(H2), C3(H3), C9(H9), C11(H11), C17(H17), C18(H18), C20(H20)
5.c Idealised Me refined as rotating group:
 C28(H28A,H28B,H28C), C36(H36A,H36B,H36C), C36B(H36D,H36E,H36F)
;
_olex2_submission_special_instructions 'No special instructions were received'

loop_
_space_group_symop_operation_xyz
'x, y, z'
'-x, y+1/2, -z+1/2'
'-x, -y, -z'
'x, -y-1/2, z-1/2'

loop_
_atom_site_label
_atom_site_type_symbol
_atom_site_fract_x
_atom_site_fract_y
_atom_site_fract_z
_atom_site_U_iso_or_equiv
_atom_site_adp_type
_atom_site_occupancy
_atom_site_site_symmetry_order
_atom_site_calc_flag
_atom_site_refinement_flags_posn
_atom_site_refinement_flags_adp
_atom_site_refinement_flags_occupancy
_atom_site_disorder_assembly
_atom_site_disorder_group
I1 I 0.51615(4) 0.58568(3) 0.67533(5) 0.04539(18) Uani 1 1 d . . . . .
I2 I 0.29221(3) 0.66376(3) 0.89606(4) 0.03427(15) Uani 1 1 d . . . . .
F1 F 0.4437(3) 0.2138(2) 1.0256(4) 0.0488(13) Uani 1 1 d . . . . .
N1 N 0.6785(6) 0.4703(5) 0.5438(8) 0.070(3) Uani 1 1 d . U . . .
N2 N 0.4196(5) 0.4977(4) 0.8676(6) 0.0377(16) Uani 1 1 d D . . . .
H2A H 0.445(5) 0.512(5) 0.825(6) 0.045 Uiso 1 1 d DR . . . .
H2B H 0.387(5) 0.531(4) 0.880(7) 0.045 Uiso 1 1 d DR . . . .
N3 N 0.1581(4) 0.6744(3) 1.1121(5) 0.0353(15) Uani 1 1 d . . . . .
C1 C 0.6792(6) 0.3997(5) 0.5756(7) 0.047(2) Uani 1 1 d . . . . .
H1 H 0.7114 0.3642 0.5547 0.056 Uiso 1 1 calc R . . . .
C2 C 0.6353(5) 0.3783(4) 0.6366(6) 0.0352(18) Uani 1 1 d . . . . .
H2 H 0.6356 0.3278 0.6561 0.042 Uiso 1 1 calc R . . . .
C3 C 0.6345(8) 0.5212(6) 0.5748(10) 0.075(4) Uani 1 1 d . . . . .
H3 H 0.6347 0.5710 0.5523 0.090 Uiso 1 1 calc R . . . .
C4 C 0.5894(6) 0.5035(5) 0.6376(7) 0.044(2) Uani 1 1 d . . . . .
C5 C 0.5891(5) 0.4295(4) 0.6715(6) 0.0328(17) Uani 1 1 d . . . . .
C6 C 0.5443(5) 0.4092(4) 0.7396(6) 0.0315(17) Uani 1 1 d . . . . .
C7 C 0.5113(5) 0.3916(4) 0.8019(6) 0.0318(17) Uani 1 1 d . . . . .
C8 C 0.4711(5) 0.3736(4) 0.8737(6) 0.0336(18) Uani 1 1 d . . . . .
C9 C 0.4774(5) 0.3012(4) 0.9166(6) 0.0344(18) Uani 1 1 d . . . . .
H9 H 0.5086 0.2644 0.8967 0.041 Uiso 1 1 calc R . . . .
C10 C 0.4380(6) 0.2847(4) 0.9871(7) 0.040(2) Uani 1 1 d . . . . .
C11 C 0.3931(5) 0.3357(4) 1.0195(6) 0.0367(19) Uani 1 1 d . . . . .
H11 H 0.3668 0.3223 1.0686 0.044 Uiso 1 1 calc R . . . .
C12 C 0.4257(5) 0.4281(4) 0.9066(6) 0.0317(17) Uani 1 1 d . . . . .
C13 C 0.3861(5) 0.4082(4) 0.9794(6) 0.0312(17) Uani 1 1 d . . . . .
C14 C 0.3382(5) 0.4617(4) 1.0106(6) 0.0360(19) Uani 1 1 d . . . . .
C15 C 0.2979(5) 0.5098(4) 1.0332(6) 0.0343(18) Uani 1 1 d . . . . .
C16 C 0.2504(5) 0.5657(4) 1.0595(6) 0.0320(17) Uani 1 1 d . . . . .
C17 C 0.2111(5) 0.5521(4) 1.1332(6) 0.0374(19) Uani 1 1 d . . . . .
H17 H 0.2163 0.5049 1.1664 0.045 Uiso 1 1 calc R . . . .
C18 C 0.1645(5) 0.6072(4) 1.1580(6) 0.0338(18) Uani 1 1 d . . . . .
H18 H 0.1373 0.5976 1.2074 0.041 Uiso 1 1 calc R . . . .
C19 C 0.2411(5) 0.6370(4) 1.0137(6) 0.0309(17) Uani 1 1 d . . . . .
C20 C 0.1946(5) 0.6889(5) 1.0398(6) 0.0345(18) Uani 1 1 d . . . . .
H20 H 0.1876 0.7362 1.0067 0.041 Uiso 1 1 calc R . . . .
C21 C 0.7051(11) 0.4824(8) 0.4457(14) 0.037(4) Uani 0.548(19) 1 d . U P A 1
H21A H 0.7350 0.4386 0.4330 0.044 Uiso 0.548(19) 1 calc R . P A 1
H21B H 0.6557 0.4930 0.3796 0.044 Uiso 0.548(19) 1 calc R . P A 1
C22 C 0.7632(12) 0.5489(9) 0.4790(15) 0.045(5) Uani 0.548(19) 1 d . U P A 1
H22A H 0.8173 0.5362 0.5371 0.054 Uiso 0.548(19) 1 calc R . P A 1
H22B H 0.7366 0.5906 0.5027 0.054 Uiso 0.548(19) 1 calc R . P A 1
C23 C 0.7760(8) 0.5676(5) 0.3637(10) 0.065(3) Uani 1 1 d . U . . .
H23A H 0.7206 0.5684 0.3037 0.077 Uiso 0.548(19) 1 calc R . P A 1
H23B H 0.8023 0.6168 0.3681 0.077 Uiso 0.548(19) 1 calc R . P A 1
H23C H 0.7497 0.5967 0.2968 0.077 Uiso 0.452(19) 1 calc R . P A 2
H23D H 0.8119 0.6017 0.4199 0.077 Uiso 0.452(19) 1 calc R . P A 2
C24 C 0.8316(7) 0.5088(5) 0.3430(8) 0.052(2) Uani 1 1 d . U . . .
H24A H 0.7988 0.4625 0.3207 0.062 Uiso 1 1 calc R . . . .
H24B H 0.8794 0.4987 0.4110 0.062 Uiso 1 1 calc R . . . .
C25 C 0.8656(6) 0.5310(5) 0.2561(7) 0.044(2) Uani 1 1 d . U . . .
H25A H 0.8177 0.5382 0.1872 0.052 Uiso 1 1 calc R . . . .
H25B H 0.8952 0.5789 0.2764 0.052 Uiso 1 1 calc R . . . .
C26 C 0.9248(6) 0.4754(5) 0.2391(7) 0.045(2) Uani 1 1 d . U . . .
H26A H 0.8958 0.4271 0.2215 0.054 Uiso 1 1 calc R . . . .
H26B H 0.9736 0.4695 0.3075 0.054 Uiso 1 1 calc R . . . .
C27 C 0.9566(6) 0.4956(6) 0.1507(7) 0.049(2) Uani 1 1 d . U . . .
H27A H 0.9080 0.5002 0.0819 0.058 Uiso 1 1 calc R . . . .
H27B H 0.9846 0.5444 0.1673 0.058 Uiso 1 1 calc R . . . .
C28 C 1.0173(8) 0.4403(7) 0.1361(11) 0.077(3) Uani 1 1 d . U . . .
H28A H 1.0651 0.4343 0.2044 0.115 Uiso 1 1 calc GR . . . .
H28B H 1.0376 0.4578 0.0804 0.115 Uiso 1 1 calc GR . . . .
H28C H 0.9889 0.3926 0.1142 0.115 Uiso 1 1 calc GR . . . .
C29 C 0.1051(6) 0.7323(4) 1.1375(7) 0.046(2) Uani 1 1 d . U . . .
H29A H 0.1147 0.7305 1.2154 0.055 Uiso 1 1 calc R . . . .
H29B H 0.1221 0.7818 1.1212 0.055 Uiso 1 1 calc R . . . .
C30 C 0.0133(7) 0.7206(6) 1.0733(11) 0.073(3) Uani 1 1 d D U . . .
H30A H -0.0007 0.6676 1.0736 0.087 Uiso 0.649(13) 1 calc R . P B 1
H30B H 0.0005 0.7360 0.9976 0.087 Uiso 0.649(13) 1 calc R . P B 1
H30C H -0.0100 0.6849 1.1113 0.087 Uiso 0.351(13) 1 calc R . P B 2
H30D H 0.0066 0.6994 1.0021 0.087 Uiso 0.351(13) 1 calc R . P B 2
C31 C -0.0412(10) 0.7677(10) 1.1241(13) 0.064(4) Uani 0.649(13) 1 d D U P B 1
H31A H -0.0233 0.7561 1.2020 0.076 Uiso 0.649(13) 1 calc R . P B 1
H31B H -0.0308 0.8210 1.1172 0.076 Uiso 0.649(13) 1 calc R . P B 1
C32 C -0.1349(11) 0.7523(11) 1.0698(15) 0.074(5) Uani 0.649(13) 1 d D U P B 1
H32A H -0.1525 0.7688 0.9938 0.089 Uiso 0.649(13) 1 calc R . P B 1
H32B H -0.1429 0.6980 1.0687 0.089 Uiso 0.649(13) 1 calc R . P B 1
C33 C -0.1929(12) 0.7860(9) 1.1164(14) 0.070(4) Uani 0.649(13) 1 d D U P B 1
H33A H -0.2510 0.7848 1.0623 0.085 Uiso 0.649(13) 1 calc R . P B 1
H33B H -0.1772 0.8383 1.1346 0.085 Uiso 0.649(13) 1 calc R . P B 1
C34 C -0.1902(8) 0.7453(6) 1.2167(10) 0.073(3) Uani 1 1 d D U . . .
H34A H -0.1338 0.7503 1.2738 0.088 Uiso 0.649(13) 1 calc R . P B 1
H34B H -0.2015 0.6920 1.2005 0.088 Uiso 0.649(13) 1 calc R . P B 1
H34C H -0.2350 0.7073 1.1954 0.088 Uiso 0.351(13) 1 calc R . P B 2
H34D H -0.1527 0.7347 1.2919 0.088 Uiso 0.351(13) 1 calc R . P B 2
C35 C -0.2622(12) 0.7807(8) 1.2584(15) 0.065(4) Uani 0.649(13) 1 d D U P B 1
H35A H -0.3144 0.7912 1.1959 0.078 Uiso 0.649(13) 1 calc R . P B 1
H35B H -0.2756 0.7454 1.3065 0.078 Uiso 0.649(13) 1 calc R . P B 1
C36 C -0.2268(16) 0.8520(12) 1.319(2) 0.078(7) Uani 0.649(13) 1 d D U P B 1
H36A H -0.2249 0.8901 1.2676 0.117 Uiso 0.649(13) 1 calc GR . P B 1
H36B H -0.1699 0.8430 1.3711 0.117 Uiso 0.649(13) 1 calc GR . P B 1
H36C H -0.2629 0.8687 1.3573 0.117 Uiso 0.649(13) 1 calc GR . P B 1
C21B C 0.7527(13) 0.5059(11) 0.5126(17) 0.034(5) Uani 0.452(19) 1 d . U P A 2
H21C H 0.7825 0.5454 0.5637 0.041 Uiso 0.452(19) 1 calc R . P A 2
H21D H 0.7936 0.4681 0.5098 0.041 Uiso 0.452(19) 1 calc R . P A 2
C22B C 0.7030(14) 0.5368(11) 0.4014(17) 0.045(5) Uani 0.452(19) 1 d . U P A 2
H22C H 0.6648 0.5769 0.4051 0.055 Uiso 0.452(19) 1 calc R . P A 2
H22D H 0.6699 0.4977 0.3521 0.055 Uiso 0.452(19) 1 calc R . P A 2
C31B C -0.037(2) 0.7960(15) 1.056(3) 0.083(8) Uani 0.351(13) 1 d D U P B 2
H31C H 0.0010 0.8387 1.0673 0.099 Uiso 0.351(13) 1 calc R . P B 2
H31D H -0.0805 0.7986 0.9826 0.099 Uiso 0.351(13) 1 calc R . P B 2
C32B C -0.078(2) 0.7963(18) 1.139(3) 0.083(9) Uani 0.351(13) 1 d D U P B 2
H32C H -0.0324 0.7966 1.2106 0.100 Uiso 0.351(13) 1 calc R . P B 2
H32D H -0.1079 0.8442 1.1316 0.100 Uiso 0.351(13) 1 calc R . P B 2
C33B C -0.139(2) 0.7381(18) 1.143(3) 0.078(8) Uani 0.351(13) 1 d D U P B 2
H33C H -0.1067 0.6913 1.1622 0.094 Uiso 0.351(13) 1 calc R . P B 2
H33D H -0.1797 0.7319 1.0680 0.094 Uiso 0.351(13) 1 calc R . P B 2
C35B C -0.2270(18) 0.8144(14) 1.214(2) 0.051(6) Uani 0.351(13) 1 d D U P B 2
H35C H -0.2772 0.8191 1.1466 0.062 Uiso 0.351(13) 1 calc R . P B 2
H35D H -0.1867 0.8537 1.2138 0.062 Uiso 0.351(13) 1 calc R . P B 2
C36B C -0.252(3) 0.823(2) 1.311(3) 0.077(12) Uani 0.351(13) 1 d D U P B 2
H36D H -0.2891 0.8667 1.3009 0.115 Uiso 0.351(13) 1 calc GR . P B 2
H36E H -0.2020 0.8303 1.3761 0.115 Uiso 0.351(13) 1 calc GR . P B 2
H36F H -0.2826 0.7791 1.3194 0.115 Uiso 0.351(13) 1 calc GR . P B 2
I3 I 0.36765(4) 0.69908(3) 0.69852(5) 0.04092(16) Uani 1 1 d . . . . .
I4 I 0.09027(5) 0.63880(3) 0.39221(5) 0.0543(2) Uani 1 1 d . . . . .

loop_
_atom_site_aniso_label
_atom_site_aniso_U_11
_atom_site_aniso_U_22
_atom_site_aniso_U_33
_atom_site_aniso_U_23
_atom_site_aniso_U_13
_atom_site_aniso_U_12
I1 0.0607(4) 0.0326(3) 0.0592(4) 0.0176(3) 0.0414(3) 0.0170(3)
I2 0.0423(3) 0.0302(3) 0.0358(3) 0.0001(2) 0.0208(2) -0.0045(2)
F1 0.079(4) 0.028(2) 0.057(3) 0.005(2) 0.045(3) 0.001(2)
N1 0.096(6) 0.048(5) 0.108(6) 0.032(4) 0.085(6) 0.025(4)
N2 0.052(5) 0.028(4) 0.042(4) 0.004(3) 0.028(4) -0.002(3)
N3 0.045(4) 0.027(3) 0.037(4) -0.001(3) 0.018(3) -0.002(3)
C1 0.062(6) 0.040(5) 0.058(6) 0.019(4) 0.044(5) 0.022(4)
C2 0.044(5) 0.026(4) 0.041(5) -0.001(3) 0.021(4) 0.004(3)
C3 0.113(10) 0.042(6) 0.113(9) 0.035(6) 0.092(8) 0.034(6)
C4 0.055(6) 0.036(5) 0.053(5) 0.014(4) 0.033(5) 0.011(4)
C5 0.035(4) 0.033(4) 0.033(4) 0.004(3) 0.016(4) 0.002(3)
C6 0.037(4) 0.022(4) 0.034(4) -0.003(3) 0.011(4) 0.004(3)
C7 0.041(5) 0.027(4) 0.030(4) -0.003(3) 0.017(4) 0.001(3)
C8 0.036(4) 0.031(4) 0.035(4) -0.004(3) 0.014(4) -0.006(3)
C9 0.045(5) 0.030(4) 0.036(4) -0.005(3) 0.024(4) -0.006(4)
C10 0.058(6) 0.027(4) 0.040(5) 0.002(4) 0.023(4) -0.003(4)
C11 0.046(5) 0.034(4) 0.038(4) -0.008(4) 0.025(4) -0.010(4)
C12 0.033(4) 0.031(4) 0.031(4) -0.004(3) 0.012(3) -0.011(3)
C13 0.037(4) 0.029(4) 0.030(4) -0.005(3) 0.015(4) -0.004(3)
C14 0.047(5) 0.035(4) 0.034(4) -0.002(3) 0.023(4) -0.011(4)
C15 0.038(5) 0.038(5) 0.030(4) 0.004(3) 0.016(4) -0.003(4)
C16 0.036(4) 0.034(4) 0.025(4) -0.007(3) 0.010(3) -0.004(3)
C17 0.049(5) 0.029(4) 0.040(5) 0.002(3) 0.024(4) -0.002(4)
C18 0.043(5) 0.031(4) 0.035(4) -0.005(3) 0.022(4) -0.006(4)
C19 0.030(4) 0.043(5) 0.025(4) -0.002(3) 0.016(3) -0.007(3)
C20 0.037(5) 0.038(4) 0.028(4) 0.003(3) 0.011(4) -0.012(4)
C21 0.050(9) 0.030(7) 0.045(8) -0.004(6) 0.034(7) -0.011(7)
C22 0.056(10) 0.037(8) 0.059(8) -0.007(6) 0.040(8) -0.018(7)
C23 0.099(7) 0.038(5) 0.090(7) 0.014(4) 0.074(6) 0.005(4)
C24 0.074(6) 0.036(4) 0.064(5) 0.006(4) 0.047(5) 0.001(4)
C25 0.045(5) 0.053(5) 0.037(4) 0.001(4) 0.019(4) -0.009(4)
C26 0.052(5) 0.041(5) 0.048(5) -0.006(4) 0.025(4) -0.011(4)
C27 0.044(5) 0.066(6) 0.039(4) -0.008(4) 0.018(4) -0.015(4)
C28 0.081(7) 0.070(7) 0.101(9) -0.011(6) 0.060(7) -0.005(6)
C29 0.078(5) 0.024(4) 0.054(5) 0.003(4) 0.046(4) 0.008(4)
C30 0.069(5) 0.044(5) 0.112(8) -0.010(5) 0.041(5) 0.009(4)
C31 0.081(7) 0.055(9) 0.058(9) 0.004(7) 0.029(6) 0.027(6)
C32 0.083(8) 0.072(11) 0.070(9) -0.015(8) 0.031(7) 0.015(7)
C33 0.098(10) 0.039(8) 0.086(9) 0.001(6) 0.047(8) 0.012(7)
C34 0.107(8) 0.045(5) 0.077(6) -0.001(5) 0.045(6) 0.006(5)
C35 0.081(10) 0.037(8) 0.082(10) -0.016(7) 0.036(8) -0.012(7)
C36 0.093(13) 0.054(11) 0.117(16) -0.040(11) 0.073(12) -0.034(10)
C21B 0.046(9) 0.029(9) 0.044(10) 0.005(7) 0.036(8) 0.010(7)
C22B 0.057(9) 0.041(10) 0.050(10) 0.011(7) 0.034(8) 0.006(7)
C31B 0.105(13) 0.064(11) 0.095(16) 0.014(10) 0.056(12) 0.033(10)
C32B 0.104(17) 0.063(14) 0.097(19) 0.012(12) 0.054(16) 0.027(11)
C33B 0.103(16) 0.069(14) 0.070(17) 0.012(12) 0.040(15) 0.020(12)
C35B 0.060(14) 0.030(8) 0.068(14) -0.002(8) 0.029(12) -0.014(8)
C36B 0.13(4) 0.027(16) 0.10(2) -0.001(13) 0.07(3) -0.014(17)
I3 0.0573(4) 0.0310(3) 0.0469(3) 0.0106(2) 0.0338(3) 0.0120(2)
I4 0.0819(5) 0.0457(4) 0.0447(4) -0.0092(3) 0.0342(3) -0.0188(3)

loop_
_atom_type_symbol
_atom_type_description
_atom_type_scat_dispersion_real
_atom_type_scat_dispersion_imag
_atom_type_scat_source
C C 0.0033 0.0016 'International Tables Vol C Tables 4.2.6.8 and 6.1.1.4'
H H 0.0000 0.0000 'International Tables Vol C Tables 4.2.6.8 and 6.1.1.4'
F F 0.0171 0.0103 'International Tables Vol C Tables 4.2.6.8 and 6.1.1.4'
I I -0.4742 1.8119 'International Tables Vol C Tables 4.2.6.8 and 6.1.1.4'
N N 0.0061 0.0033 'International Tables Vol C Tables 4.2.6.8 and 6.1.1.4'

loop_
_geom_angle_atom_site_label_1
_geom_angle_atom_site_label_2
_geom_angle_atom_site_label_3
_geom_angle
C1 N1 C3 119.8(8)
C1 N1 C21 115.3(9)
C1 N1 C21B 123.0(9)
C3 N1 C21 122.1(9)
C3 N1 C21B 112.8(10)
H2A N2 H2B 115(8)
C12 N2 H2A 123(6)
C12 N2 H2B 122(6)
C18 N3 C20 121.1(7)
C18 N3 C29 118.9(6)
C20 N3 C29 119.9(7)
N1 C1 H1 119.4
N1 C1 C2 121.2(8)
C2 C1 H1 119.4
C1 C2 H2 119.5
C1 C2 C5 121.0(7)
C5 C2 H2 119.5
N1 C3 H3 119.0
N1 C3 C4 122.0(9)
C4 C3 H3 119.0
C3 C4 I1 119.7(6)
C3 C4 C5 119.1(8)
C5 C4 I1 121.1(6)
C2 C5 C4 116.8(7)
C2 C5 C6 122.4(7)
C4 C5 C6 120.8(7)
C7 C6 C5 176.0(8)
C6 C7 C8 177.9(8)
C7 C8 C9 120.4(7)
C7 C8 C12 120.4(7)
C9 C8 C12 119.2(7)
C8 C9 H9 120.2
C10 C9 C8 119.6(7)
C10 C9 H9 120.2
F1 C10 C9 118.3(7)
C11 C10 F1 119.0(7)
C11 C10 C9 122.7(8)
C10 C11 H11 120.4
C10 C11 C13 119.3(7)
C13 C11 H11 120.4
N2 C12 C8 120.2(7)
N2 C12 C13 120.7(7)
C13 C12 C8 119.1(7)
C11 C13 C12 120.2(7)
C11 C13 C14 120.1(7)
C12 C13 C14 119.8(7)
C15 C14 C13 176.6(8)
C14 C15 C16 179.6(8)
C17 C16 C15 120.8(7)
C17 C16 C19 117.2(7)
C19 C16 C15 121.9(7)
C16 C17 H17 119.9
C18 C17 C16 120.3(7)
C18 C17 H17 119.9
N3 C18 C17 119.9(7)
N3 C18 H18 120.0
C17 C18 H18 120.0
C16 C19 I2 121.3(5)
C20 C19 I2 118.1(6)
C20 C19 C16 120.5(7)
N3 C20 C19 121.0(7)
N3 C20 H20 119.5
C19 C20 H20 119.5
N1 C21 H21A 111.1
N1 C21 H21B 111.1
H21A C21 H21B 109.1
C22 C21 N1 103.2(13)
C22 C21 H21A 111.1
C22 C21 H21B 111.1
C21 C22 H22A 111.6
C21 C22 H22B 111.6
C21 C22 C23 100.6(13)
H22A C22 H22B 109.4
C23 C22 H22A 111.6
C23 C22 H22B 111.6
C22 C23 H23A 109.9
C22 C23 H23B 109.9
H23A C23 H23B 108.3
H23C C23 H23D 107.5
C24 C23 C22 109.1(10)
C24 C23 H23A 109.9
C24 C23 H23B 109.9
C24 C23 H23C 108.5
C24 C23 H23D 108.5
C24 C23 C22B 115.0(10)
C22B C23 H23C 108.5
C22B C23 H23D 108.5
C23 C24 H24A 109.0
C23 C24 H24B 109.0
C23 C24 C25 113.0(8)
H24A C24 H24B 107.8
C25 C24 H24A 109.0
C25 C24 H24B 109.0
C24 C25 H25A 108.8
C24 C25 H25B 108.8
H25A C25 H25B 107.7
C26 C25 C24 113.7(8)
C26 C25 H25A 108.8
C26 C25 H25B 108.8
C25 C26 H26A 108.7
C25 C26 H26B 108.7
C25 C26 C27 114.2(8)
H26A C26 H26B 107.6
C27 C26 H26A 108.7
C27 C26 H26B 108.7
C26 C27 H27A 108.8
C26 C27 H27B 108.8
H27A C27 H27B 107.7
C28 C27 C26 113.7(9)
C28 C27 H27A 108.8
C28 C27 H27B 108.8
C27 C28 H28A 109.5
C27 C28 H28B 109.5
C27 C28 H28C 109.5
H28A C28 H28B 109.5
H28A C28 H28C 109.5
H28B C28 H28C 109.5
N3 C29 H29A 109.4
N3 C29 H29B 109.4
H29A C29 H29B 108.0
C30 C29 N3 111.3(7)
C30 C29 H29A 109.4
C30 C29 H29B 109.4
C29 C30 H30A 109.7
C29 C30 H30B 109.7
C29 C30 H30C 109.4
C29 C30 H30D 109.4
C29 C30 C31 109.6(10)
C29 C30 C31B 111.3(18)
H30A C30 H30B 108.2
H30C C30 H30D 108.0
C31 C30 H30A 109.7
C31 C30 H30B 109.7
C31B C30 H30C 109.4
C31B C30 H30D 109.4
C30 C31 H31A 109.2
C30 C31 H31B 109.2
H31A C31 H31B 107.9
C32 C31 C30 112.2(12)
C32 C31 H31A 109.2
C32 C31 H31B 109.2
C31 C32 H32A 107.7
C31 C32 H32B 107.7
H32A C32 H32B 107.1
C33 C32 C31 118.3(15)
C33 C32 H32A 107.7
C33 C32 H32B 107.7
C32 C33 H33A 109.4
C32 C33 H33B 109.4
C32 C33 C34 111.2(13)
H33A C33 H33B 108.0
C34 C33 H33A 109.4
C34 C33 H33B 109.4
C33 C34 H34A 109.9
C33 C34 H34B 109.9
C33 C34 C35 108.8(11)
H34A C34 H34B 108.3
H34C C34 H34D 107.6
C35 C34 H34A 109.9
C35 C34 H34B 109.9
C33B C34 H34C 108.7
C33B C34 H34D 108.7
C35B C34 H34C 108.7
C35B C34 H34D 108.7
C35B C34 C33B 114.3(18)
C34 C35 H35A 110.1
C34 C35 H35B 110.1
H35A C35 H35B 108.4
C36 C35 C34 107.9(14)
C36 C35 H35A 110.1
C36 C35 H35B 110.1
C35 C36 H36A 109.5
C35 C36 H36B 109.5
C35 C36 H36C 109.5
H36A C36 H36B 109.5
H36A C36 H36C 109.5
H36B C36 H36C 109.5
N1 C21B H21C 111.6
N1 C21B H21D 111.6
H21C C21B H21D 109.4
C22B C21B N1 100.9(16)
C22B C21B H21C 111.6
C22B C21B H21D 111.6
C23 C22B H22C 111.3
C23 C22B H22D 111.3
C21B C22B C23 102.3(16)
C21B C22B H22C 111.3
C21B C22B H22D 111.3
H22C C22B H22D 109.2
C30 C31B H31C 110.5
C30 C31B H31D 110.5
H31C C31B H31D 108.7
C32B C31B C30 106(2)
C32B C31B H31C 110.5
C32B C31B H31D 110.5
C31B C32B H32C 106.7
C31B C32B H32D 106.7
H32C C32B H32D 106.6
C33B C32B C31B 122(3)
C33B C32B H32C 106.7
C33B C32B H32D 106.7
C34 C33B H33C 106.9
C34 C33B H33D 106.9
C32B C33B C34 122(2)
C32B C33B H33C 106.9
C32B C33B H33D 106.9
H33C C33B H33D 106.7
C34 C35B H35C 109.7
C34 C35B H35D 109.7
C34 C35B C36B 110(2)
H35C C35B H35D 108.2
C36B C35B H35C 109.7
C36B C35B H35D 109.7
C35B C36B H36D 109.5
C35B C36B H36E 109.5
C35B C36B H36F 109.5
H36D C36B H36E 109.5
H36D C36B H36F 109.5
H36E C36B H36F 109.5

loop_
_geom_bond_atom_site_label_1
_geom_bond_atom_site_label_2
_geom_bond_distance
I1 C4 2.119(8)
I2 C19 2.110(7)
F1 C10 1.371(9)
N1 C1 1.344(11)
N1 C3 1.345(12)
N1 C21 1.549(15)
N1 C21B 1.61(2)
N2 H2A 0.87(2)
N2 H2B 0.87(2)
N2 C12 1.353(10)
N3 C18 1.347(10)
N3 C20 1.351(10)
N3 C29 1.502(10)
C1 H1 0.9500
C1 C2 1.350(11)
C2 H2 0.9500
C2 C5 1.402(11)
C3 H3 0.9500
C3 C4 1.366(12)
C4 C5 1.413(11)
C5 C6 1.432(11)
C6 C7 1.204(11)
C7 C8 1.405(11)
C8 C9 1.416(11)
C8 C12 1.419(11)
C9 H9 0.9500
C9 C10 1.373(11)
C10 C11 1.369(11)
C11 H11 0.9500
C11 C13 1.404(11)
C12 C13 1.417(10)
C13 C14 1.424(11)
C14 C15 1.214(11)
C15 C16 1.418(11)
C16 C17 1.399(11)
C16 C19 1.411(11)
C17 H17 0.9500
C17 C18 1.389(11)
C18 H18 0.9500
C19 C20 1.355(11)
C20 H20 0.9500
C21 H21A 0.9900
C21 H21B 0.9900
C21 C22 1.52(2)
C22 H22A 0.9900
C22 H22B 0.9900
C22 C23 1.662(19)
C23 H23A 0.9900
C23 H23B 0.9900
C23 H23C 0.9900
C23 H23D 0.9900
C23 C24 1.518(13)
C23 C22B 1.60(2)
C24 H24A 0.9900
C24 H24B 0.9900
C24 C25 1.527(11)
C25 H25A 0.9900
C25 H25B 0.9900
C25 C26 1.501(13)
C26 H26A 0.9900
C26 H26B 0.9900
C26 C27 1.511(12)
C27 H27A 0.9900
C27 H27B 0.9900
C27 C28 1.504(14)
C28 H28A 0.9800
C28 H28B 0.9800
C28 H28C 0.9800
C29 H29A 0.9900
C29 H29B 0.9900
C29 C30 1.500(15)
C30 H30A 0.9900
C30 H30B 0.9900
C30 H30C 0.9900
C30 H30D 0.9900
C30 C31 1.586(17)
C30 C31B 1.59(2)
C31 H31A 0.9900
C31 H31B 0.9900
C31 C32 1.52(2)
C32 H32A 0.9900
C32 H32B 0.9900
C32 C33 1.48(2)
C33 H33A 0.9900
C33 H33B 0.9900
C33 C34 1.511(18)
C34 H34A 0.9900
C34 H34B 0.9900
C34 H34C 0.9900
C34 H34D 0.9900
C34 C35 1.65(2)
C34 C33B 1.55(2)
C34 C35B 1.39(3)
C35 H35A 0.9900
C35 H35B 0.9900
C35 C36 1.524(19)
C36 H36A 0.9800
C36 H36B 0.9800
C36 H36C 0.9800
C21B H21C 0.9900
C21B H21D 0.9900
C21B C22B 1.52(3)
C22B H22C 0.9900
C22B H22D 0.9900
C31B H31C 0.9900
C31B H31D 0.9900
C31B C32B 1.50(3)
C32B H32C 0.9900
C32B H32D 0.9900
C32B C33B 1.49(3)
C33B H33C 0.9900
C33B H33D 0.9900
C35B H35C 0.9900
C35B H35D 0.9900
C35B C36B 1.52(2)
C36B H36D 0.9800
C36B H36E 0.9800
C36B H36F 0.9800
